data_4075469
loop_
_publ_author_name
'Bailey, Brad C.'
'Basuli, Falguni'
'Huffman, John C.'
'Mindiola, Daniel J.'

_publ_section_title
;
 Oxidatively Induced \a-Hydrogen Abstraction. A Mild Protocol to Generate
 Terminal Titanium Alkylidenes Containing a \b-Hydrogen
;
_journal_issue 16
_journal_name_full Organometallics
_journal_page_first 3963
_journal_paper_doi 10.1021/om060308k
_journal_volume 25
_journal_year 2006
_chemical_formula_sum 'C40 H60 F3 N2 O3 S Ti'
_chemical_formula_weight 753.86
_chemical_name_systematic
; 
 ? 
;
_space_group_IT_number 19
_symmetry_cell_setting orthorhombic
_symmetry_space_group_name_Hall 'P 2ac 2ab'
_symmetry_space_group_name_H-M 'P 21 21 21'
_atom_sites_solution_hydrogens geom
_atom_sites_solution_primary direct
_atom_sites_solution_secondary difmap
_audit_creation_method SHELXL-97
_cell_angle_alpha 90.00
_cell_angle_beta 90.00
_cell_angle_gamma 90.00
_cell_formula_units_Z 4
_cell_length_a 10.912(9)
_cell_length_b 18.992(16)
_cell_length_c 19.841(17)
_cell_measurement_reflns_used 625
_cell_measurement_temperature 125(2)
_cell_measurement_theta_max 22.32
_cell_measurement_theta_min 2.32
_cell_volume 4112(6)
_computing_cell_refinement 'SAINT (Bruker, 1999)'
_computing_data_collection 'SMART (Bruker, 1999)'
_computing_data_reduction 'SAINT (Bruker, 1999), XTEL (local program)'
_computing_structure_refinement 'SHELXL-97 (Sheldrick, 1997)'
_computing_structure_solution 'SHELXS-97 (Sheldrick, 1990)'
_diffrn_ambient_temperature 125(2)
_diffrn_detector 'CCD area detector'
_diffrn_detector_area_resol_mean 44.52
_diffrn_detector_type 'Bruker SMART 6000'
_diffrn_measured_fraction_theta_full 0.987
_diffrn_measured_fraction_theta_max 0.987
_diffrn_measurement_details '   0.30 degree frames measured for 60.17 seconds each'
_diffrn_measurement_device 'three-circle goniometer with fixed chi'
_diffrn_measurement_device_type 'Bruker Platform goniometer'
_diffrn_measurement_method '\w scans'
_diffrn_radiation_monochromator graphite
_diffrn_radiation_source 'fine-focus sealed tube'
_diffrn_radiation_type MoK\a
_diffrn_radiation_wavelength 0.71073
_diffrn_reflns_av_R_equivalents 0.3258
_diffrn_reflns_av_sigmaI/netI 0.3952
_diffrn_reflns_limit_h_max 9
_diffrn_reflns_limit_h_min -12
_diffrn_reflns_limit_k_max 21
_diffrn_reflns_limit_k_min -20
_diffrn_reflns_limit_l_max 22
_diffrn_reflns_limit_l_min -21
_diffrn_reflns_number 19325
_diffrn_reflns_theta_full 23.37
_diffrn_reflns_theta_max 23.37
_diffrn_reflns_theta_min 2.13
_diffrn_standards_decay_% 0.0
_exptl_absorpt_coefficient_mu 0.309
_exptl_absorpt_correction_type none
_exptl_crystal_colour orange/brown
_exptl_crystal_density_diffrn 1.218
_exptl_crystal_density_method 'not measured'
_exptl_crystal_description 'thin plate'
_exptl_crystal_F_000 1612
_exptl_crystal_size_max 0.20
_exptl_crystal_size_mid 0.20
_exptl_crystal_size_min 0.05
_refine_diff_density_max 0.292
_refine_diff_density_min -0.225
_refine_diff_density_rms 0.047
_refine_ls_abs_structure_details 'Flack H D (1983), Acta Cryst. A39, 876-881'
_refine_ls_abs_structure_Flack 0.60(7)
_refine_ls_extinction_method none
_refine_ls_goodness_of_fit_ref 0.641
_refine_ls_hydrogen_treatment constr
_refine_ls_matrix_type full
_refine_ls_number_parameters 469
_refine_ls_number_reflns 5908
_refine_ls_number_restraints 0
_refine_ls_restrained_S_all 0.641
_refine_ls_R_factor_all 0.2319
_refine_ls_R_factor_gt 0.0570
_refine_ls_shift/su_max 0.035
_refine_ls_shift/su_mean 0.002
_refine_ls_structure_factor_coef Fsqd
_refine_ls_weighting_details 'calc w=1/[\s^2^(Fo^2^)+(0.0024P)^2^+0.0000P] where P=(Fo^2^+2Fc^2^)/3'
_refine_ls_weighting_scheme calc
_refine_ls_wR_factor_gt 0.0932
_refine_ls_wR_factor_ref 0.1416
_reflns_number_gt 1536
_reflns_number_total 5908
_reflns_threshold_expression >2sigma(I)
_cod_data_source_file om060308ksi20060405_114140.cif
_cod_data_source_block 05438
_cod_depositor_comments
;
The following automatic conversions were performed:

'_symmetry_cell_setting' value 'Orthorhombic' changed to
'orthorhombic' according to
/home/saulius/struct/CIF-dictionaries/cif_core.dic dictionary named
'cif_core.dic' version 2.4.1 from 2010-06-29.

Automatic conversion script
Id: cif_fix_values 1715 2011-07-08 13:25:40Z adriana 
;
_cod_original_sg_symbol_H-M 'P2(1)2(1)2(1) '
_cod_database_code 4075469

loop_
_symmetry_equiv_pos_as_xyz
'x, y, z'
'-x+1/2, -y, z+1/2'
'x+1/2, -y+1/2, -z'
'-x, y+1/2, -z+1/2'

loop_
_atom_site_label
_atom_site_type_symbol
_atom_site_fract_x
_atom_site_fract_y
_atom_site_fract_z
_atom_site_U_iso_or_equiv
_atom_site_adp_type
_atom_site_occupancy
_atom_site_symmetry_multiplicity
_atom_site_calc_flag
_atom_site_refinement_flags
Ti1 Ti 0.67016(17) 0.13201(10) 0.24137(10) 0.0528(6) Uani 1 1 d .
N2 N 0.5384(7) 0.1753(4) 0.3026(4) 0.039(2) Uani 1 1 d .
C3 C 0.4827(9) 0.2286(6) 0.2699(5) 0.047(3) Uani 1 1 d .
C4 C 0.5042(9) 0.2345(5) 0.2017(5) 0.047(3) Uani 1 1 d .
H4 H 0.5064 0.2822 0.1876 0.057 Uiso 1 1 calc R
C5 C 0.5234(11) 0.1883(6) 0.1481(6) 0.061(4) Uani 1 1 d .
N6 N 0.5598(7) 0.1202(5) 0.1602(4) 0.048(2) Uani 1 1 d .
C7 C 0.5285(12) 0.1578(6) 0.3734(6) 0.054(3) Uani 1 1 d .
C8 C 0.6159(12) 0.1887(7) 0.4176(7) 0.065(4) Uani 1 1 d .
C9 C 0.6078(13) 0.1734(8) 0.4854(8) 0.082(5) Uani 1 1 d .
H9 H 0.6641 0.1935 0.5164 0.099 Uiso 1 1 calc R
C10 C 0.5174(15) 0.1288(9) 0.5077(7) 0.089(5) Uani 1 1 d .
H10 H 0.5113 0.1198 0.5546 0.107 Uiso 1 1 calc R
C11 C 0.4356(14) 0.0968(7) 0.4654(8) 0.082(5) Uani 1 1 d .
H11 H 0.3763 0.0645 0.4819 0.098 Uiso 1 1 calc R
C12 C 0.4430(13) 0.1141(8) 0.3941(7) 0.069(4) Uani 1 1 d .
C13 C 0.3541(13) 0.0748(7) 0.3487(7) 0.079(4) Uani 1 1 d .
H13 H 0.3762 0.0850 0.3007 0.095 Uiso 1 1 calc R
C14 C 0.3610(13) -0.0053(7) 0.3598(7) 0.117(6) Uani 1 1 d .
H14A H 0.4453 -0.0213 0.3528 0.176 Uiso 1 1 calc R
H14B H 0.3066 -0.0290 0.3277 0.176 Uiso 1 1 calc R
H14C H 0.3353 -0.0164 0.4059 0.176 Uiso 1 1 calc R
C15 C 0.2217(12) 0.0983(7) 0.3604(7) 0.112(6) Uani 1 1 d .
H15A H 0.2035 0.0973 0.4087 0.168 Uiso 1 1 calc R
H15B H 0.1659 0.0664 0.3366 0.168 Uiso 1 1 calc R
H15C H 0.2108 0.1463 0.3432 0.168 Uiso 1 1 calc R
C16 C 0.7195(12) 0.2362(7) 0.3948(6) 0.080(4) Uani 1 1 d .
H16 H 0.7107 0.2445 0.3453 0.096 Uiso 1 1 calc R
C17 C 0.7210(12) 0.3067(6) 0.4303(7) 0.128(6) Uani 1 1 d .
H17A H 0.7427 0.3000 0.4777 0.193 Uiso 1 1 calc R
H17B H 0.6396 0.3284 0.4272 0.193 Uiso 1 1 calc R
H17C H 0.7815 0.3375 0.4087 0.193 Uiso 1 1 calc R
C18 C 0.8432(11) 0.2004(6) 0.4076(6) 0.096(5) Uani 1 1 d .
H18A H 0.9094 0.2311 0.3918 0.144 Uiso 1 1 calc R
H18B H 0.8463 0.1556 0.3831 0.144 Uiso 1 1 calc R
H18C H 0.8530 0.1916 0.4559 0.144 Uiso 1 1 calc R
C19 C 0.4105(10) 0.2883(6) 0.3006(6) 0.055(3) Uani 1 1 d .
C20 C 0.4841(9) 0.3574(5) 0.2916(5) 0.061(3) Uani 1 1 d .
H20A H 0.4434 0.3955 0.3163 0.092 Uiso 1 1 calc R
H20B H 0.4882 0.3695 0.2437 0.092 Uiso 1 1 calc R
H20C H 0.5672 0.3510 0.3093 0.092 Uiso 1 1 calc R
C21 C 0.2880(8) 0.2896(6) 0.2628(5) 0.069(4) Uani 1 1 d .
H21A H 0.2348 0.3257 0.2825 0.104 Uiso 1 1 calc R
H21B H 0.2484 0.2435 0.2665 0.104 Uiso 1 1 calc R
H21C H 0.3026 0.3005 0.2152 0.104 Uiso 1 1 calc R
C22 C 0.3775(11) 0.2810(5) 0.3793(5) 0.075(4) Uani 1 1 d .
H22A H 0.4528 0.2840 0.4060 0.112 Uiso 1 1 calc R
H22B H 0.3379 0.2354 0.3873 0.112 Uiso 1 1 calc R
H22C H 0.3217 0.3190 0.3924 0.112 Uiso 1 1 calc R
C23 C 0.5224(12) 0.2215(6) 0.0748(5) 0.054(3) Uani 1 1 d .
C24 C 0.4011(11) 0.2649(6) 0.0667(6) 0.094(5) Uani 1 1 d .
H24A H 0.4031 0.3057 0.0970 0.142 Uiso 1 1 calc R
H24B H 0.3308 0.2351 0.0781 0.142 Uiso 1 1 calc R
H24C H 0.3935 0.2812 0.0201 0.142 Uiso 1 1 calc R
C25 C 0.5293(12) 0.1709(6) 0.0162(4) 0.080(5) Uani 1 1 d .
H25A H 0.5349 0.1975 -0.0261 0.121 Uiso 1 1 calc R
H25B H 0.4555 0.1414 0.0155 0.121 Uiso 1 1 calc R
H25C H 0.6018 0.1409 0.0211 0.121 Uiso 1 1 calc R
C26 C 0.6309(11) 0.2696(6) 0.0708(5) 0.081(4) Uani 1 1 d .
H26A H 0.7061 0.2425 0.0782 0.121 Uiso 1 1 calc R
H26B H 0.6240 0.3062 0.1055 0.121 Uiso 1 1 calc R
H26C H 0.6337 0.2917 0.0262 0.121 Uiso 1 1 calc R
C27 C 0.5429(12) 0.0599(5) 0.1157(5) 0.043(3) Uani 1 1 d .
C28 C 0.4235(11) 0.0374(6) 0.1033(5) 0.048(3) Uani 1 1 d .
C29 C 0.4108(11) -0.0181(6) 0.0578(5) 0.059(4) Uani 1 1 d .
H29 H 0.3312 -0.0345 0.0467 0.071 Uiso 1 1 calc R
C30 C 0.5125(11) -0.0498(6) 0.0282(5) 0.054(3) Uani 1 1 d .
H30 H 0.5008 -0.0867 -0.0034 0.065 Uiso 1 1 calc R
C31 C 0.6275(11) -0.0290(6) 0.0436(5) 0.051(3) Uani 1 1 d .
H31 H 0.6953 -0.0519 0.0232 0.061 Uiso 1 1 calc R
C32 C 0.6486(11) 0.0278(6) 0.0906(5) 0.051(3) Uani 1 1 d .
C33 C 0.3115(11) 0.0685(7) 0.1343(7) 0.076(4) Uani 1 1 d .
H33 H 0.3382 0.1092 0.1627 0.091 Uiso 1 1 calc R
C34 C 0.2121(12) 0.0949(7) 0.0873(7) 0.112(6) Uani 1 1 d .
H34A H 0.1872 0.0568 0.0569 0.168 Uiso 1 1 calc R
H34B H 0.2435 0.1345 0.0608 0.168 Uiso 1 1 calc R
H34C H 0.1413 0.1104 0.1138 0.168 Uiso 1 1 calc R
C35 C 0.2509(11) 0.0148(7) 0.1808(6) 0.094(5) Uani 1 1 d .
H35A H 0.2093 0.0394 0.2177 0.141 Uiso 1 1 calc R
H35B H 0.3136 -0.0167 0.1993 0.141 Uiso 1 1 calc R
H35C H 0.1910 -0.0128 0.1552 0.141 Uiso 1 1 calc R
C36 C 0.7781(10) 0.0467(6) 0.1066(6) 0.059(4) Uani 1 1 d .
H36 H 0.7767 0.0873 0.1386 0.071 Uiso 1 1 calc R
C37 C 0.8505(12) 0.0707(7) 0.0413(6) 0.098(5) Uani 1 1 d .
H37A H 0.9307 0.0895 0.0545 0.148 Uiso 1 1 calc R
H37B H 0.8038 0.1073 0.0179 0.148 Uiso 1 1 calc R
H37C H 0.8619 0.0302 0.0114 0.148 Uiso 1 1 calc R
C38 C 0.8461(10) -0.0123(7) 0.1397(6) 0.095(5) Uani 1 1 d .
H38A H 0.8583 -0.0506 0.1072 0.143 Uiso 1 1 calc R
H38B H 0.7987 -0.0298 0.1782 0.143 Uiso 1 1 calc R
H38C H 0.9259 0.0047 0.1554 0.143 Uiso 1 1 calc R
C39 C 0.7185(10) 0.0498(6) 0.2843(5) 0.064(4) Uani 1 1 d .
H39 H 0.6422 0.0261 0.2806 0.077 Uiso 1 1 calc R
C40 C 0.7846(14) -0.0078(11) 0.3201(12) 0.165(10) Uani 1 1 d .
C41 C 0.7344(14) -0.0395(10) 0.3700(8) 0.163(9) Uani 1 1 d .
H41A H 0.7458 -0.0116 0.4110 0.244 Uiso 1 1 calc R
H41B H 0.7725 -0.0859 0.3758 0.244 Uiso 1 1 calc R
H41C H 0.6467 -0.0454 0.3612 0.244 Uiso 1 1 calc R
C42 C 0.9175(12) 0.0104(7) 0.3262(7) 0.110(5) Uani 1 1 d .
H42A H 0.9258 0.0591 0.3420 0.165 Uiso 1 1 calc R
H42B H 0.9571 0.0056 0.2821 0.165 Uiso 1 1 calc R
H42C H 0.9568 -0.0215 0.3585 0.165 Uiso 1 1 calc R
O43 O 0.8136(7) 0.1974(3) 0.2316(4) 0.076(2) Uani 1 1 d .
S44 S 0.9352(4) 0.21547(19) 0.2034(2) 0.0855(12) Uani 1 1 d .
O45 O 0.9450(10) 0.2072(5) 0.1326(6) 0.135(4) Uani 1 1 d .
O46 O 1.0365(7) 0.1900(4) 0.2409(5) 0.115(3) Uani 1 1 d .
C47 C 0.9316(17) 0.3130(8) 0.2220(13) 0.135(9) Uani 1 1 d .
F48 F 0.8395(8) 0.3390(4) 0.1866(5) 0.151(4) Uani 1 1 d .
F49 F 0.9316(14) 0.3256(6) 0.2820(5) 0.173(6) Uani 1 1 d .
F50 F 1.0373(7) 0.3364(4) 0.1908(5) 0.134(4) Uani 1 1 d .

loop_
_atom_site_aniso_label
_atom_site_aniso_U_11
_atom_site_aniso_U_22
_atom_site_aniso_U_33
_atom_site_aniso_U_23
_atom_site_aniso_U_13
_atom_site_aniso_U_12
Ti1 0.0512(12) 0.0500(12) 0.0571(14) -0.0013(12) -0.0018(13) -0.0029(12)
N2 0.032(5) 0.052(6) 0.033(5) 0.000(5) -0.005(5) 0.014(5)
C3 0.057(8) 0.055(8) 0.030(7) 0.002(6) 0.000(6) 0.011(6)
C4 0.062(8) 0.040(7) 0.040(7) -0.011(6) 0.001(7) -0.006(6)
C5 0.075(9) 0.043(8) 0.065(9) 0.019(7) -0.007(8) 0.013(7)
N6 0.026(5) 0.076(7) 0.040(6) 0.002(6) -0.003(5) 0.008(5)
C7 0.046(9) 0.060(9) 0.055(9) -0.001(7) -0.013(8) 0.003(7)
C8 0.072(11) 0.058(9) 0.064(10) 0.003(8) 0.003(9) 0.020(8)
C9 0.083(12) 0.103(13) 0.062(11) -0.005(9) -0.013(9) 0.040(9)
C10 0.107(14) 0.124(15) 0.037(9) 0.016(10) -0.001(10) 0.057(12)
C11 0.097(12) 0.078(11) 0.071(12) 0.026(9) 0.018(10) 0.043(9)
C12 0.053(9) 0.087(12) 0.066(11) -0.001(9) 0.010(9) 0.027(9)
C13 0.088(12) 0.066(10) 0.084(11) 0.023(8) 0.033(10) -0.005(9)
C14 0.135(14) 0.072(11) 0.145(14) -0.010(10) 0.019(12) 0.006(10)
C15 0.075(12) 0.112(13) 0.149(16) 0.013(11) 0.019(11) -0.002(10)
C16 0.083(11) 0.075(11) 0.083(10) -0.034(9) -0.032(10) 0.022(9)
C17 0.135(14) 0.068(11) 0.182(16) -0.044(11) -0.047(12) 0.035(10)
C18 0.091(11) 0.088(11) 0.110(11) -0.019(9) -0.050(10) 0.020(10)
C19 0.055(8) 0.063(8) 0.047(8) 0.003(7) 0.005(7) 0.012(7)
C20 0.075(8) 0.043(7) 0.065(7) 0.003(6) 0.004(7) -0.017(7)
C21 0.059(8) 0.088(9) 0.060(8) -0.003(8) -0.010(8) 0.001(7)
C22 0.106(11) 0.047(8) 0.071(9) 0.004(7) 0.005(8) 0.027(7)
C23 0.097(11) 0.040(7) 0.026(7) 0.006(6) -0.006(7) 0.010(7)
C24 0.134(15) 0.074(11) 0.075(10) 0.012(8) -0.005(10) 0.027(9)
C25 0.136(13) 0.086(10) 0.020(6) 0.010(7) -0.005(8) 0.019(9)
C26 0.123(12) 0.083(10) 0.036(8) 0.021(7) 0.013(8) -0.026(9)
C27 0.074(10) 0.025(7) 0.030(7) -0.003(5) 0.008(7) -0.005(7)
C28 0.058(9) 0.041(7) 0.046(8) -0.001(6) 0.011(7) -0.001(7)
C29 0.074(11) 0.059(9) 0.044(8) 0.011(7) 0.002(8) -0.008(7)
C30 0.066(9) 0.051(8) 0.047(8) -0.004(6) -0.006(8) 0.004(7)
C31 0.053(9) 0.066(9) 0.034(7) 0.007(7) 0.007(7) 0.005(7)
C32 0.061(10) 0.050(8) 0.041(7) 0.015(6) -0.003(7) -0.008(7)
C33 0.046(9) 0.087(11) 0.095(11) 0.003(9) 0.019(9) 0.016(8)
C34 0.066(11) 0.111(13) 0.158(16) -0.003(11) -0.020(11) 0.020(9)
C35 0.055(9) 0.118(12) 0.109(12) 0.009(10) 0.047(9) 0.029(8)
C36 0.033(7) 0.058(9) 0.085(10) -0.005(8) 0.003(7) 0.000(7)
C37 0.083(11) 0.091(11) 0.122(12) -0.006(9) 0.031(11) -0.016(9)
C38 0.033(8) 0.117(13) 0.136(13) -0.029(11) -0.019(10) 0.018(8)
C39 0.050(8) 0.087(9) 0.056(8) 0.024(7) 0.016(6) -0.003(7)
C40 0.035(10) 0.21(2) 0.25(3) 0.153(18) -0.052(13) -0.019(11)
C41 0.105(15) 0.21(2) 0.177(19) 0.121(17) -0.025(14) -0.014(15)
C42 0.111(13) 0.080(11) 0.139(14) 0.024(10) -0.016(13) 0.039(10)
O43 0.069(5) 0.052(5) 0.109(7) 0.003(5) -0.009(6) -0.014(5)
S44 0.060(2) 0.063(3) 0.134(4) 0.008(3) 0.011(3) -0.014(2)
O45 0.138(10) 0.108(9) 0.158(9) 0.009(8) 0.064(9) -0.007(8)
O46 0.068(6) 0.094(7) 0.182(10) 0.020(7) -0.049(8) 0.006(5)
C47 0.067(11) 0.054(11) 0.28(3) 0.029(15) -0.085(18) -0.028(9)
F48 0.106(6) 0.057(5) 0.288(12) 0.007(6) -0.073(8) -0.004(5)
F49 0.261(15) 0.089(7) 0.168(10) -0.040(8) -0.065(11) -0.031(8)
F50 0.102(6) 0.093(6) 0.208(10) 0.044(6) -0.011(7) -0.048(5)

loop_
_atom_type_symbol
_atom_type_description
_atom_type_scat_dispersion_real
_atom_type_scat_dispersion_imag
_atom_type_scat_source
C C 0.0033 0.0016 'International Tables Vol C Tables 4.2.6.8 and 6.1.1.4'
H H 0.0000 0.0000 'International Tables Vol C Tables 4.2.6.8 and 6.1.1.4'
N N 0.0061 0.0033 'International Tables Vol C Tables 4.2.6.8 and 6.1.1.4'
O O 0.0106 0.0060 'International Tables Vol C Tables 4.2.6.8 and 6.1.1.4'
F F 0.0171 0.0103 'International Tables Vol C Tables 4.2.6.8 and 6.1.1.4'
S S 0.1246 0.1234 'International Tables Vol C Tables 4.2.6.8 and 6.1.1.4'
Ti Ti 0.2776 0.4457 'International Tables Vol C Tables 4.2.6.8 and 6.1.1.4'

loop_
_geom_angle_atom_site_label_1
_geom_angle_atom_site_label_2
_geom_angle_atom_site_label_3
_geom_angle
C39 Ti1 O43 110.1(4)
C39 Ti1 N6 116.2(5)
O43 Ti1 N6 117.1(3)
C39 Ti1 N2 105.3(4)
O43 Ti1 N2 110.8(3)
N6 Ti1 N2 95.6(3)
C39 Ti1 C5 145.7(4)
O43 Ti1 C5 98.8(3)
N6 Ti1 C5 30.2(3)
N2 Ti1 C5 80.2(3)
C3 N2 C7 127.3(9)
C3 N2 Ti1 109.4(7)
C7 N2 Ti1 122.3(7)
N2 C3 C4 117.2(10)
N2 C3 C19 127.2(9)
C4 C3 C19 115.1(10)
C3 C4 C5 136.4(11)
C3 C4 H4 111.8
C5 C4 H4 111.8
N6 C5 C4 120.1(10)
N6 C5 C23 122.5(10)
C4 C5 C23 116.7(9)
N6 C5 Ti1 47.8(5)
C4 C5 Ti1 79.2(6)
C23 C5 Ti1 143.1(8)
C5 N6 C27 126.6(9)
C5 N6 Ti1 102.0(7)
C27 N6 Ti1 130.1(7)
C12 C7 C8 122.9(13)
C12 C7 N2 120.1(12)
C8 C7 N2 117.0(12)
C9 C8 C7 118.1(13)
C9 C8 C16 117.7(15)
C7 C8 C16 124.2(13)
C10 C9 C8 119.3(15)
C10 C9 H9 120.3
C8 C9 H9 120.3
C11 C10 C9 123.1(15)
C11 C10 H10 118.4
C9 C10 H10 118.4
C10 C11 C12 117.4(15)
C10 C11 H11 121.3
C12 C11 H11 121.3
C7 C12 C11 119.1(14)
C7 C12 C13 125.2(13)
C11 C12 C13 115.5(15)
C12 C13 C15 111.7(11)
C12 C13 C14 111.7(13)
C15 C13 C14 108.2(11)
C12 C13 H13 108.4
C15 C13 H13 108.4
C14 C13 H13 108.4
C13 C14 H14A 109.5
C13 C14 H14B 109.5
H14A C14 H14B 109.5
C13 C14 H14C 109.5
H14A C14 H14C 109.5
H14B C14 H14C 109.5
C13 C15 H15A 109.5
C13 C15 H15B 109.5
H15A C15 H15B 109.5
C13 C15 H15C 109.5
H15A C15 H15C 109.5
H15B C15 H15C 109.5
C17 C16 C8 113.4(12)
C17 C16 C18 107.8(10)
C8 C16 C18 110.1(11)
C17 C16 H16 108.5
C8 C16 H16 108.5
C18 C16 H16 108.5
C16 C17 H17A 109.5
C16 C17 H17B 109.5
H17A C17 H17B 109.5
C16 C17 H17C 109.5
H17A C17 H17C 109.5
H17B C17 H17C 109.5
C16 C18 H18A 109.5
C16 C18 H18B 109.5
H18A C18 H18B 109.5
C16 C18 H18C 109.5
H18A C18 H18C 109.5
H18B C18 H18C 109.5
C3 C19 C21 105.6(9)
C3 C19 C20 108.7(9)
C21 C19 C20 112.5(9)
C3 C19 C22 116.4(9)
C21 C19 C22 106.3(9)
C20 C19 C22 107.5(9)
C19 C20 H20A 109.5
C19 C20 H20B 109.5
H20A C20 H20B 109.5
C19 C20 H20C 109.5
H20A C20 H20C 109.5
H20B C20 H20C 109.5
C19 C21 H21A 109.5
C19 C21 H21B 109.5
H21A C21 H21B 109.5
C19 C21 H21C 109.5
H21A C21 H21C 109.5
H21B C21 H21C 109.5
C19 C22 H22A 109.5
C19 C22 H22B 109.5
H22A C22 H22B 109.5
C19 C22 H22C 109.5
H22A C22 H22C 109.5
H22B C22 H22C 109.5
C26 C23 C25 108.0(10)
C26 C23 C24 110.0(9)
C25 C23 C24 107.3(10)
C26 C23 C5 106.6(9)
C25 C23 C5 116.9(9)
C24 C23 C5 108.0(9)
C23 C24 H24A 109.5
C23 C24 H24B 109.5
H24A C24 H24B 109.5
C23 C24 H24C 109.5
H24A C24 H24C 109.5
H24B C24 H24C 109.5
C23 C25 H25A 109.5
C23 C25 H25B 109.5
H25A C25 H25B 109.5
C23 C25 H25C 109.5
H25A C25 H25C 109.5
H25B C25 H25C 109.5
C23 C26 H26A 109.5
C23 C26 H26B 109.5
H26A C26 H26B 109.5
C23 C26 H26C 109.5
H26A C26 H26C 109.5
H26B C26 H26C 109.5
C32 C27 C28 125.1(10)
C32 C27 N6 117.0(11)
C28 C27 N6 117.8(10)
C29 C28 C27 116.0(11)
C29 C28 C33 119.1(12)
C27 C28 C33 124.9(11)
C28 C29 C30 121.4(11)
C28 C29 H29 119.3
C30 C29 H29 119.3
C31 C30 C29 121.2(11)
C31 C30 H30 119.4
C29 C30 H30 119.4
C30 C31 C32 120.9(11)
C30 C31 H31 119.6
C32 C31 H31 119.6
C27 C32 C31 115.1(11)
C27 C32 C36 127.0(11)
C31 C32 C36 117.9(11)
C28 C33 C34 117.7(11)
C28 C33 C35 109.8(10)
C34 C33 C35 106.4(11)
C28 C33 H33 107.5
C34 C33 H33 107.5
C35 C33 H33 107.5
C33 C34 H34A 109.5
C33 C34 H34B 109.5
H34A C34 H34B 109.5
C33 C34 H34C 109.5
H34A C34 H34C 109.5
H34B C34 H34C 109.5
C33 C35 H35A 109.5
C33 C35 H35B 109.5
H35A C35 H35B 109.5
C33 C35 H35C 109.5
H35A C35 H35C 109.5
H35B C35 H35C 109.5
C32 C36 C38 112.5(10)
C32 C36 C37 111.7(10)
C38 C36 C37 109.1(10)
C32 C36 H36 107.8
C38 C36 H36 107.8
C37 C36 H36 107.8
C36 C37 H37A 109.5
C36 C37 H37B 109.5
H37A C37 H37B 109.5
C36 C37 H37C 109.5
H37A C37 H37C 109.5
H37B C37 H37C 109.5
C36 C38 H38A 109.5
C36 C38 H38B 109.5
H38A C38 H38B 109.5
C36 C38 H38C 109.5
H38A C38 H38C 109.5
H38B C38 H38C 109.5
C40 C39 Ti1 166.9(10)
C40 C39 H39 96.5
Ti1 C39 H39 96.5
C41 C40 C39 120.4(17)
C41 C40 C42 117.5(17)
C39 C40 C42 109.8(14)
C40 C41 H41A 109.5
C40 C41 H41B 109.5
H41A C41 H41B 109.5
C40 C41 H41C 109.5
H41A C41 H41C 109.5
H41B C41 H41C 109.5
C40 C42 H42A 109.5
C40 C42 H42B 109.5
H42A C42 H42B 109.5
C40 C42 H42C 109.5
H42A C42 H42C 109.5
H42B C42 H42C 109.5
S44 O43 Ti1 151.6(5)
O46 S44 O45 115.1(7)
O46 S44 O43 114.9(5)
O45 S44 O43 114.6(6)
O46 S44 C47 104.4(7)
O45 S44 C47 107.6(9)
O43 S44 C47 97.8(7)
F49 C47 F48 117(2)
F49 C47 F50 112.0(16)
F48 C47 F50 106.1(17)
F49 C47 S44 112.6(15)
F48 C47 S44 106.2(11)
F50 C47 S44 102.2(14)

loop_
_geom_bond_atom_site_label_1
_geom_bond_atom_site_label_2
_geom_bond_distance
Ti1 C39 1.856(11)
Ti1 O43 2.007(7)
Ti1 N6 2.023(8)
Ti1 N2 2.054(8)
Ti1 C5 2.671(11)
N2 C3 1.347(11)
N2 C7 1.448(12)
C3 C4 1.377(11)
C3 C19 1.510(13)
C4 C5 1.394(13)
C4 H4 0.9500
C5 N6 1.374(12)
C5 C23 1.584(13)
N6 C27 1.458(12)
C7 C12 1.315(15)
C7 C8 1.422(16)
C8 C9 1.380(16)
C8 C16 1.515(15)
C9 C10 1.372(17)
C9 H9 0.9500
C10 C11 1.368(17)
C10 H10 0.9500
C11 C12 1.453(15)
C11 H11 0.9500
C12 C13 1.520(17)
C13 C15 1.530(15)
C13 C14 1.539(15)
C13 H13 1.0000
C14 H14A 0.9800
C14 H14B 0.9800
C14 H14C 0.9800
C15 H15A 0.9800
C15 H15B 0.9800
C15 H15C 0.9800
C16 C17 1.514(15)
C16 C18 1.532(14)
C16 H16 1.0000
C17 H17A 0.9800
C17 H17B 0.9800
C17 H17C 0.9800
C18 H18A 0.9800
C18 H18B 0.9800
C18 H18C 0.9800
C19 C21 1.532(12)
C19 C20 1.549(13)
C19 C22 1.608(12)
C20 H20A 0.9800
C20 H20B 0.9800
C20 H20C 0.9800
C21 H21A 0.9800
C21 H21B 0.9800
C21 H21C 0.9800
C22 H22A 0.9800
C22 H22B 0.9800
C22 H22C 0.9800
C23 C26 1.498(14)
C23 C25 1.512(12)
C23 C24 1.567(14)
C24 H24A 0.9800
C24 H24B 0.9800
C24 H24C 0.9800
C25 H25A 0.9800
C25 H25B 0.9800
C25 H25C 0.9800
C26 H26A 0.9800
C26 H26B 0.9800
C26 H26C 0.9800
C27 C32 1.397(14)
C27 C28 1.393(15)
C28 C29 1.395(13)
C28 C33 1.489(14)
C29 C30 1.392(14)
C29 H29 0.9500
C30 C31 1.350(13)
C30 H30 0.9500
C31 C32 1.444(13)
C31 H31 0.9500
C32 C36 1.492(14)
C33 C34 1.516(15)
C33 C35 1.527(16)
C33 H33 1.0000
C34 H34A 0.9800
C34 H34B 0.9800
C34 H34C 0.9800
C35 H35A 0.9800
C35 H35B 0.9800
C35 H35C 0.9800
C36 C38 1.496(14)
C36 C37 1.583(14)
C36 H36 1.0000
C37 H37A 0.9800
C37 H37B 0.9800
C37 H37C 0.9800
C38 H38A 0.9800
C38 H38B 0.9800
C38 H38C 0.9800
C39 C40 1.489(18)
C39 H39 0.9500
C40 C41 1.28(2)
C40 C42 1.496(17)
C41 H41A 0.9800
C41 H41B 0.9800
C41 H41C 0.9800
C42 H42A 0.9800
C42 H42B 0.9800
C42 H42C 0.9800
O43 S44 1.480(8)
S44 O46 1.418(8)
S44 O45 1.416(10)
S44 C47 1.889(17)
C47 F49 1.21(2)
C47 F48 1.321(17)
C47 F50 1.38(2)

loop_
_geom_torsion_atom_site_label_1
_geom_torsion_atom_site_label_2
_geom_torsion_atom_site_label_3
_geom_torsion_atom_site_label_4
_geom_torsion
C39 Ti1 N2 C3 -169.3(7)
O43 Ti1 N2 C3 71.7(7)
N6 Ti1 N2 C3 -50.2(7)
C5 Ti1 N2 C3 -24.1(7)
C39 Ti1 N2 C7 21.5(10)
O43 Ti1 N2 C7 -97.6(9)
N6 Ti1 N2 C7 140.6(9)
C5 Ti1 N2 C7 166.7(9)
C7 N2 C3 C4 -179.0(11)
Ti1 N2 C3 C4 12.5(12)
C7 N2 C3 C19 8.9(18)
Ti1 N2 C3 C19 -159.7(9)
N2 C3 C4 C5 35(2)
C19 C3 C4 C5 -152.1(13)
C3 C4 C5 N6 -20(2)
C3 C4 C5 C23 170.0(13)
C3 C4 C5 Ti1 -45.4(15)
C39 Ti1 C5 N6 -16.7(11)
O43 Ti1 C5 N6 130.6(7)
N2 Ti1 C5 N6 -119.6(7)
C39 Ti1 C5 C4 132.7(8)
O43 Ti1 C5 C4 -80.0(7)
N6 Ti1 C5 C4 149.4(11)
N2 Ti1 C5 C4 29.8(6)
C39 Ti1 C5 C23 -106.8(13)
O43 Ti1 C5 C23 40.5(13)
N6 Ti1 C5 C23 -90.1(14)
N2 Ti1 C5 C23 150.3(13)
C4 C5 N6 C27 156.7(11)
C23 C5 N6 C27 -33.4(17)
Ti1 C5 N6 C27 -168.0(12)
C4 C5 N6 Ti1 -35.3(12)
C23 C5 N6 Ti1 134.6(10)
C39 Ti1 N6 C5 169.6(7)
O43 Ti1 N6 C5 -57.5(8)
N2 Ti1 N6 C5 59.4(7)
C39 Ti1 N6 C27 -23.0(10)
O43 Ti1 N6 C27 110.0(9)
N2 Ti1 N6 C27 -133.2(9)
C5 Ti1 N6 C27 167.4(13)
C3 N2 C7 C12 90.1(14)
Ti1 N2 C7 C12 -102.8(12)
C3 N2 C7 C8 -91.2(14)
Ti1 N2 C7 C8 76.0(11)
C12 C7 C8 C9 -1.9(19)
N2 C7 C8 C9 179.4(11)
C12 C7 C8 C16 176.7(12)
N2 C7 C8 C16 -2.1(17)
C7 C8 C9 C10 0.6(19)
C16 C8 C9 C10 -178.0(12)
C8 C9 C10 C11 2(2)
C9 C10 C11 C12 -3(2)
C8 C7 C12 C11 0.7(19)
N2 C7 C12 C11 179.4(10)
C8 C7 C12 C13 -174.6(11)
N2 C7 C12 C13 4(2)
C10 C11 C12 C7 1.6(19)
C10 C11 C12 C13 177.4(12)
C7 C12 C13 C15 -115.0(14)
C11 C12 C13 C15 69.6(15)
C7 C12 C13 C14 123.7(14)
C11 C12 C13 C14 -51.8(15)
C9 C8 C16 C17 -56.4(15)
C7 C8 C16 C17 125.1(13)
C9 C8 C16 C18 64.5(14)
C7 C8 C16 C18 -114.0(13)
N2 C3 C19 C21 -128.6(11)
C4 C3 C19 C21 59.1(12)
N2 C3 C19 C20 110.5(12)
C4 C3 C19 C20 -61.8(12)
N2 C3 C19 C22 -10.9(16)
C4 C3 C19 C22 176.8(10)
N6 C5 C23 C26 -104.5(12)
C4 C5 C23 C26 65.8(14)
Ti1 C5 C23 C26 -43.0(16)
N6 C5 C23 C25 16.3(18)
C4 C5 C23 C25 -173.5(11)
Ti1 C5 C23 C25 77.8(17)
N6 C5 C23 C24 137.4(11)
C4 C5 C23 C24 -52.4(14)
Ti1 C5 C23 C24 -161.1(10)
C5 N6 C27 C32 116.2(12)
Ti1 N6 C27 C32 -48.4(13)
C5 N6 C27 C28 -65.9(14)
Ti1 N6 C27 C28 129.5(9)
C32 C27 C28 C29 -5.5(16)
N6 C27 C28 C29 176.8(9)
C32 C27 C28 C33 175.2(11)
N6 C27 C28 C33 -2.6(16)
C27 C28 C29 C30 1.6(16)
C33 C28 C29 C30 -179.0(10)
C28 C29 C30 C31 1.4(17)
C29 C30 C31 C32 -0.9(16)
C28 C27 C32 C31 5.9(16)
N6 C27 C32 C31 -176.4(8)
C28 C27 C32 C36 -175.1(11)
N6 C27 C32 C36 2.6(16)
C30 C31 C32 C27 -2.4(15)
C30 C31 C32 C36 178.4(10)
C29 C28 C33 C34 -54.9(16)
C27 C28 C33 C34 124.4(13)
C29 C28 C33 C35 67.0(14)
C27 C28 C33 C35 -113.7(13)
C27 C32 C36 C38 118.3(12)
C31 C32 C36 C38 -62.7(14)
C27 C32 C36 C37 -118.6(12)
C31 C32 C36 C37 60.4(13)
O43 Ti1 C39 C40 4(6)
N6 Ti1 C39 C40 140(5)
N2 Ti1 C39 C40 -115(5)
C5 Ti1 C39 C40 150(5)
Ti1 C39 C40 C41 134(4)
Ti1 C39 C40 C42 -7(7)
C39 Ti1 O43 S44 65.2(12)
N6 Ti1 O43 S44 -70.5(11)
N2 Ti1 O43 S44 -178.7(10)
C5 Ti1 O43 S44 -95.9(11)
Ti1 O43 S44 O46 -86.8(12)
Ti1 O43 S44 O45 49.8(13)
Ti1 O43 S44 C47 163.4(12)
O46 S44 C47 F49 -52.6(19)
O45 S44 C47 F49 -175.3(17)
O43 S44 C47 F49 65.7(18)
O46 S44 C47 F48 178.7(14)
O45 S44 C47 F48 56.0(16)
O43 S44 C47 F48 -63.0(16)
O46 S44 C47 F50 67.8(14)
O45 S44 C47 F50 -55.0(14)
O43 S44 C47 F50 -174.0(11)
